data_7240933
loop_
_publ_author_name
'Arici, M\"ursel'
'Dikilita\,s, Yakup Can'
'ERER, Hakan'
'Yesilel, Okan Zafer'

_publ_section_title
;
 Cobalt(II) and Zinc(II)-Coordination Polymers Constructed from
 Ether-Linked Tetracarboxylic Acid and Isomeric bis(imidazole) linkers:
 Luminescent Based Fe(III) Detection in Aqueous Media
;
_journal_name_full CrystEngComm
_journal_paper_doi 10.1039/D0CE00732C
_journal_year 2020
_chemical_formula_moiety 'C24 H20 Co N4 O5, H2 O'
_chemical_formula_sum 'C24 H22 Co N4 O6'
_chemical_formula_weight 521.38
_space_group_crystal_system monoclinic
_space_group_IT_number 14
_space_group_name_Hall '-P 2yn'
_space_group_name_H-M_alt 'P 1 21/n 1'
_atom_sites_solution_hydrogens mixed
_atom_sites_solution_primary dual
_audit_creation_date 2020-07-05
_audit_creation_method
;
Olex2 1.2-alpha
(compiled 2018.07.26 svn.r3523 for OlexSys, GUI svn.r5532)
;
_audit_update_record
;
2020-07-05 deposited with the CCDC.	2020-07-21 downloaded from the CCDC.
;
_cell_angle_alpha 90
_cell_angle_beta 98.034(2)
_cell_angle_gamma 90
_cell_formula_units_Z 4
_cell_length_a 8.1544(2)
_cell_length_b 16.2063(3)
_cell_length_c 17.1591(4)
_cell_measurement_reflns_used 9952
_cell_measurement_temperature 293(2)
_cell_measurement_theta_max 27.0180
_cell_measurement_theta_min 3.4610
_cell_volume 2245.36(9)
_computing_cell_refinement 'CrysAlisPro 1.171.38.46 (Rigaku OD, 2015)'
_computing_data_collection 'CrysAlisPro 1.171.38.46 (Rigaku OD, 2015)'
_computing_data_reduction 'CrysAlisPro 1.171.38.46 (Rigaku OD, 2015)'
_computing_molecular_graphics 'Olex2 (Dolomanov et al., 2009)'
_computing_publication_material 'Olex2 (Dolomanov et al., 2009)'
_computing_structure_refinement 'ShelXL (Sheldrick, 2015)'
_computing_structure_solution 'ShelXT (Sheldrick, 2015)'
_diffrn_ambient_temperature 293(2)
_diffrn_detector_area_resol_mean 16.0454
_diffrn_measured_fraction_theta_full 0.998
_diffrn_measured_fraction_theta_max 0.929
_diffrn_measurement_device_type 'SuperNova, Single source at offset, Eos'
_diffrn_measurement_method '\w scans'
_diffrn_radiation_monochromator mirror
_diffrn_radiation_type MoK\a
_diffrn_radiation_wavelength 0.71073
_diffrn_reflns_av_R_equivalents 0.0430
_diffrn_reflns_av_unetI/netI 0.0367
_diffrn_reflns_Laue_measured_fraction_full 0.998
_diffrn_reflns_Laue_measured_fraction_max 0.929
_diffrn_reflns_limit_h_max 10
_diffrn_reflns_limit_h_min -10
_diffrn_reflns_limit_k_max 20
_diffrn_reflns_limit_k_min -20
_diffrn_reflns_limit_l_max 23
_diffrn_reflns_limit_l_min -21
_diffrn_reflns_number 31732
_diffrn_reflns_point_group_measured_fraction_full 0.998
_diffrn_reflns_point_group_measured_fraction_max 0.929
_diffrn_reflns_theta_full 25.242
_diffrn_reflns_theta_max 28.744
_diffrn_reflns_theta_min 3.465
_exptl_absorpt_coefficient_mu 0.815
_exptl_absorpt_correction_T_max 1.00000
_exptl_absorpt_correction_T_min 0.90676
_exptl_absorpt_correction_type multi-scan
_exptl_absorpt_process_details
;
CrysAlisPro 1.171.38.46 (Rigaku Oxford Diffraction, 2015)
Empirical absorption correction using spherical harmonics,
 implemented in SCALE3 ABSPACK scaling algorithm.
;
_exptl_crystal_colour colourless
_exptl_crystal_density_diffrn 1.542
_exptl_crystal_description prism
_exptl_crystal_F_000 1076
_exptl_crystal_size_max 0.10
_exptl_crystal_size_mid 0.08
_exptl_crystal_size_min 0.07
_refine_diff_density_max 1.034
_refine_diff_density_min -0.557
_refine_diff_density_rms 0.069
_refine_ls_extinction_method none
_refine_ls_goodness_of_fit_ref 1.036
_refine_ls_hydrogen_treatment constr
_refine_ls_matrix_type full
_refine_ls_number_parameters 319
_refine_ls_number_reflns 5400
_refine_ls_number_restraints 0
_refine_ls_restrained_S_all 1.036
_refine_ls_R_factor_all 0.0595
_refine_ls_R_factor_gt 0.0439
_refine_ls_shift/su_max 0.001
_refine_ls_shift/su_mean 0.000
_refine_ls_structure_factor_coef Fsqd
_refine_ls_weighting_details 'w=1/[\s^2^(Fo^2^)+(0.0464P)^2^+2.3305P] where P=(Fo^2^+2Fc^2^)/3'
_refine_ls_weighting_scheme calc
_refine_ls_wR_factor_gt 0.1069
_refine_ls_wR_factor_ref 0.1162
_reflns_Friedel_coverage 0.000
_reflns_number_gt 4289
_reflns_number_total 5400
_reflns_threshold_expression 'I > 2\s(I)'
_cod_data_source_file d0ce00732c2.cif
_cod_data_source_block cd212
_cod_database_code 7240933
_shelx_space_group_comment
;
The symmetry employed for this shelxl refinement is uniquely defined
by the following loop, which should always be used as a source of
symmetry information in preference to the above space-group names.
They are only intended as comments.
;
_olex2_refinement_description
;
1. Fixed Uiso
 At 1.2 times of:
  All C(H) groups, All C(H,H) groups
 At 1.5 times of:
  All O(H,H) groups
2.a Free rotating group:
 O6(H6A,H6B)
2.b Secondary CH2 refined with riding coordinates:
 C14(H14A,H14B), C9(H9A,H9B), C21(H21A,H21B)
2.c Aromatic/amide H refined with riding coordinates:
 C7(H7), C3(H3), C5(H5), C11(H11), C20(H20), C24(H24), C13(H13), C23(H23),
 C10(H10), C16(H16), C12(H12), C18(H18), C17(H17), C22(H22)
;
_olex2_submission_special_instructions 'No special instructions were received'

loop_
_space_group_symop_operation_xyz
'x, y, z'
'-x+1/2, y+1/2, -z+1/2'
'-x, -y, -z'
'x-1/2, -y-1/2, z-1/2'

loop_
_atom_site_label
_atom_site_type_symbol
_atom_site_fract_x
_atom_site_fract_y
_atom_site_fract_z
_atom_site_U_iso_or_equiv
_atom_site_adp_type
_atom_site_occupancy
_atom_site_site_symmetry_order
_atom_site_calc_flag
_atom_site_refinement_flags_posn
_atom_site_refinement_flags_adp
_atom_site_refinement_flags_occupancy
_atom_site_disorder_assembly
_atom_site_disorder_group
Co1 Co 0.38713(4) 0.30762(2) 0.28131(2) 0.02463(11) Uani 1 1 d . . . . .
O1 O 0.5572(2) 0.31312(11) 0.37373(10) 0.0340(4) Uani 1 1 d . . . . .
O4 O 0.9850(2) 0.26149(12) 0.70447(11) 0.0379(4) Uani 1 1 d . . . . .
O5 O 1.2357(2) 0.42988(13) 0.51443(11) 0.0387(5) Uani 1 1 d . . . . .
O3 O 0.7274(2) 0.23914(13) 0.65371(11) 0.0407(5) Uani 1 1 d . . . . .
O2 O 0.7115(2) 0.39602(14) 0.31076(11) 0.0459(5) Uani 1 1 d . . . . .
N1 N 0.2789(3) 0.41782(13) 0.25365(12) 0.0314(5) Uani 1 1 d . . . . .
N4 N -0.2823(2) 0.25408(12) -0.16223(13) 0.0284(4) Uani 1 1 d . . . . .
N2 N 0.0763(3) 0.50802(13) 0.23354(13) 0.0319(5) Uani 1 1 d . . . . .
N3 N -0.3810(3) 0.31796(14) -0.06568(14) 0.0369(5) Uani 1 1 d . . . . .
C4 C 0.8977(3) 0.31427(14) 0.57637(14) 0.0251(5) Uani 1 1 d . . . . .
C7 C 0.9654(3) 0.39494(15) 0.44137(14) 0.0266(5) Uani 1 1 d . . . . .
H7 H 0.9881 0.4221 0.3964 0.032 Uiso 1 1 calc R . . . .
C2 C 0.8138(3) 0.35477(14) 0.44181(13) 0.0242(5) Uani 1 1 d . . . . .
C3 C 0.7811(3) 0.31420(14) 0.50903(14) 0.0252(5) Uani 1 1 d . . . . .
H3 H 0.6809 0.2869 0.5091 0.030 Uiso 1 1 calc R . . . .
C8 C 0.8655(3) 0.26899(15) 0.64865(14) 0.0285(5) Uani 1 1 d . . . . .
C6 C 1.0822(3) 0.39390(15) 0.50889(14) 0.0262(5) Uani 1 1 d . . . . .
C5 C 1.0479(3) 0.35418(15) 0.57621(14) 0.0279(5) Uani 1 1 d . . . . .
H5 H 1.1258 0.3543 0.6213 0.034 Uiso 1 1 calc R . . . .
C1 C 0.6870(3) 0.35591(16) 0.36885(14) 0.0289(5) Uani 1 1 d . . . . .
C11 C 0.3445(3) 0.49583(16) 0.25451(16) 0.0361(6) Uani 1 1 d . . . . .
H11 H 0.4569 0.5083 0.2624 0.043 Uiso 1 1 calc R . . . .
C20 C -0.2432(3) 0.45156(16) 0.10782(16) 0.0333(6) Uani 1 1 d . . . . .
H20 H -0.2633 0.4148 0.1470 0.040 Uiso 1 1 calc R . . . .
C19 C -0.2979(3) 0.43234(16) 0.02967(16) 0.0335(6) Uani 1 1 d . . . . .
C15 C -0.1590(3) 0.52450(15) 0.12866(16) 0.0305(5) Uani 1 1 d . . . . .
C24 C -0.2527(3) 0.27680(16) -0.08785(16) 0.0319(6) Uani 1 1 d . . . . .
H24 H -0.1548 0.2656 -0.0548 0.038 Uiso 1 1 calc R . . . .
C13 C 0.1167(3) 0.42797(16) 0.24048(16) 0.0358(6) Uani 1 1 d . . . . .
H13 H 0.0403 0.3850 0.2365 0.043 Uiso 1 1 calc R . . . .
C23 C -0.4398(3) 0.28179(17) -0.18924(17) 0.0358(6) Uani 1 1 d . . . . .
H23 H -0.4951 0.2744 -0.2399 0.043 Uiso 1 1 calc R . . . .
C10 C 1.4573(3) 0.50104(18) 0.46594(16) 0.0376(6) Uani 1 1 d . . . . .
H10 H 1.5044 0.5248 0.4250 0.045 Uiso 1 1 calc R . . . .
C14 C -0.0931(3) 0.54097(17) 0.21408(16) 0.0361(6) Uani 1 1 d . . . . .
H14A H -0.0924 0.5999 0.2239 0.043 Uiso 1 1 calc R . . . .
H14B H -0.1650 0.5152 0.2475 0.043 Uiso 1 1 calc R . . . .
C16 C -0.1312(3) 0.57977(17) 0.06989(17) 0.0373(6) Uani 1 1 d . . . . .
H16 H -0.0756 0.6290 0.0830 0.045 Uiso 1 1 calc R . . . .
C12 C 0.2215(3) 0.55146(17) 0.24220(17) 0.0378(6) Uani 1 1 d . . . . .
H12 H 0.2329 0.6085 0.2400 0.045 Uiso 1 1 calc R . . . .
C18 C -0.2696(3) 0.48806(18) -0.02829(17) 0.0397(6) Uani 1 1 d . . . . .
H18 H -0.3064 0.4763 -0.0809 0.048 Uiso 1 1 calc R . . . .
C17 C -0.1864(4) 0.56141(18) -0.00805(18) 0.0415(7) Uani 1 1 d . . . . .
H17 H -0.1677 0.5985 -0.0472 0.050 Uiso 1 1 calc R . . . .
C22 C -0.5010(3) 0.32150(18) -0.13019(19) 0.0419(7) Uani 1 1 d . . . . .
H22 H -0.6044 0.3464 -0.1328 0.050 Uiso 1 1 calc R . . . .
C9 C 1.2825(3) 0.46675(19) 0.44803(16) 0.0385(6) Uani 1 1 d . . . . .
H9A H 1.2062 0.5111 0.4305 0.046 Uiso 1 1 calc R . . . .
H9B H 1.2778 0.4265 0.4060 0.046 Uiso 1 1 calc R . . . .
C21 C -0.3908(4) 0.35165(19) 0.01297(19) 0.0443(7) Uani 1 1 d . . . . .
H21A H -0.3465 0.3113 0.0521 0.053 Uiso 1 1 calc R . . . .
H21B H -0.5063 0.3603 0.0185 0.053 Uiso 1 1 calc R . . . .
O6 O 0.4112(4) 0.2759(3) 0.5932(3) 0.1187(14) Uani 1 1 d . . . . .
H6A H 0.5130 0.2732 0.6123 0.178 Uiso 1 1 d G . . . .
H6B H 0.3888 0.3244 0.5761 0.178 Uiso 1 1 d G . . . .

loop_
_atom_site_aniso_label
_atom_site_aniso_U_11
_atom_site_aniso_U_22
_atom_site_aniso_U_33
_atom_site_aniso_U_23
_atom_site_aniso_U_13
_atom_site_aniso_U_12
Co1 0.02432(18) 0.02562(18) 0.02281(18) -0.00143(12) -0.00075(12) -0.00064(12)
O1 0.0275(9) 0.0455(11) 0.0267(9) -0.0006(8) -0.0041(7) -0.0115(8)
O4 0.0354(10) 0.0473(11) 0.0288(10) 0.0128(8) -0.0035(8) -0.0045(8)
O5 0.0233(9) 0.0514(12) 0.0405(11) 0.0051(9) 0.0013(8) -0.0123(8)
O3 0.0369(11) 0.0493(12) 0.0359(11) 0.0140(9) 0.0046(8) -0.0096(9)
O2 0.0432(11) 0.0625(13) 0.0289(10) 0.0161(9) -0.0056(8) -0.0150(10)
N1 0.0342(12) 0.0272(11) 0.0309(11) 0.0011(9) -0.0025(9) -0.0001(9)
N4 0.0250(10) 0.0267(10) 0.0330(11) -0.0009(9) 0.0021(8) 0.0025(8)
N2 0.0379(12) 0.0255(11) 0.0311(11) 0.0009(8) 0.0003(9) -0.0002(9)
N3 0.0319(12) 0.0363(12) 0.0435(14) -0.0102(10) 0.0086(10) -0.0011(9)
C4 0.0270(12) 0.0245(12) 0.0235(12) 0.0016(9) 0.0021(9) 0.0001(9)
C7 0.0251(12) 0.0316(12) 0.0229(12) 0.0035(9) 0.0027(9) -0.0041(10)
C2 0.0229(11) 0.0263(11) 0.0225(11) -0.0016(9) -0.0001(9) -0.0021(9)
C3 0.0218(11) 0.0275(12) 0.0260(12) 0.0004(9) 0.0022(9) -0.0035(9)
C8 0.0334(13) 0.0263(12) 0.0256(12) 0.0008(10) 0.0032(10) -0.0004(10)
C6 0.0193(11) 0.0292(12) 0.0294(13) -0.0007(10) 0.0016(9) -0.0044(9)
C5 0.0251(12) 0.0336(13) 0.0232(12) 0.0012(10) -0.0031(9) -0.0014(10)
C1 0.0255(12) 0.0349(13) 0.0250(12) -0.0009(10) -0.0014(9) -0.0030(10)
C11 0.0362(14) 0.0331(14) 0.0379(15) 0.0041(11) 0.0015(11) -0.0057(11)
C20 0.0345(14) 0.0306(13) 0.0361(14) 0.0018(11) 0.0093(11) 0.0020(11)
C19 0.0308(13) 0.0304(13) 0.0407(15) -0.0052(11) 0.0099(11) 0.0030(10)
C15 0.0282(12) 0.0279(13) 0.0357(14) -0.0004(10) 0.0053(10) 0.0062(10)
C24 0.0253(12) 0.0320(13) 0.0385(15) -0.0035(11) 0.0047(11) -0.0005(10)
C13 0.0387(15) 0.0242(12) 0.0416(15) 0.0010(11) -0.0041(12) -0.0016(11)
C23 0.0288(13) 0.0354(14) 0.0418(16) 0.0009(12) 0.0003(11) 0.0031(11)
C10 0.0345(14) 0.0476(16) 0.0316(14) -0.0002(12) 0.0077(11) -0.0001(12)
C14 0.0357(14) 0.0334(14) 0.0390(15) -0.0024(11) 0.0042(11) 0.0070(11)
C16 0.0319(14) 0.0323(14) 0.0481(17) 0.0029(12) 0.0065(12) 0.0013(11)
C12 0.0409(15) 0.0265(13) 0.0455(16) 0.0023(11) 0.0049(12) -0.0048(11)
C18 0.0395(15) 0.0436(16) 0.0362(15) -0.0023(12) 0.0062(12) 0.0051(12)
C17 0.0447(16) 0.0405(16) 0.0407(16) 0.0080(12) 0.0105(13) 0.0035(13)
C22 0.0292(14) 0.0418(16) 0.0540(19) -0.0060(13) 0.0031(13) 0.0075(11)
C9 0.0346(14) 0.0467(16) 0.0333(14) -0.0014(12) 0.0012(11) -0.0068(12)
C21 0.0437(16) 0.0433(16) 0.0490(18) -0.0152(14) 0.0173(13) -0.0070(13)
O6 0.064(2) 0.157(4) 0.130(3) 0.032(3) -0.004(2) 0.004(2)

loop_
_atom_type_symbol
_atom_type_description
_atom_type_scat_dispersion_real
_atom_type_scat_dispersion_imag
_atom_type_scat_source
C C 0.0033 0.0016 'International Tables Vol C Tables 4.2.6.8 and 6.1.1.4'
H H 0.0000 0.0000 'International Tables Vol C Tables 4.2.6.8 and 6.1.1.4'
Co Co 0.3494 0.9721 'International Tables Vol C Tables 4.2.6.8 and 6.1.1.4'
N N 0.0061 0.0033 'International Tables Vol C Tables 4.2.6.8 and 6.1.1.4'
O O 0.0106 0.0060 'International Tables Vol C Tables 4.2.6.8 and 6.1.1.4'

loop_
_geom_angle_atom_site_label_1
_geom_angle_atom_site_label_2
_geom_angle_atom_site_label_3
_geom_angle
_geom_angle_site_symmetry_1
_geom_angle_site_symmetry_3
_geom_angle_publ_flag
O1 Co1 O4 105.03(8) . 4_565 ?
O1 Co1 N1 112.77(8) . . ?
O1 Co1 N4 95.00(8) . 4_666 ?
O4 Co1 N1 123.18(9) 4_565 . ?
O4 Co1 N4 113.50(9) 4_565 4_666 ?
N1 Co1 N4 103.92(9) . 4_666 ?
C1 O1 Co1 118.11(16) . . ?
C8 O4 Co1 102.57(16) . 4_666 ?
C6 O5 C9 118.7(2) . . ?
C11 N1 Co1 130.96(18) . . ?
C13 N1 Co1 123.02(18) . . ?
C13 N1 C11 105.5(2) . . ?
C24 N4 Co1 123.25(17) . 4_565 ?
C24 N4 C23 105.7(2) . . ?
C23 N4 Co1 131.03(18) . 4_565 ?
C13 N2 C14 125.6(2) . . ?
C13 N2 C12 106.9(2) . . ?
C12 N2 C14 127.4(2) . . ?
C24 N3 C22 106.8(2) . . ?
C24 N3 C21 126.2(2) . . ?
C22 N3 C21 127.0(2) . . ?
C3 C4 C8 120.7(2) . . ?
C5 C4 C3 120.1(2) . . ?
C5 C4 C8 119.2(2) . . ?
C2 C7 H7 120.3 . . ?
C6 C7 H7 120.3 . . ?
C6 C7 C2 119.5(2) . . ?
C7 C2 C1 119.6(2) . . ?
C3 C2 C7 119.9(2) . . ?
C3 C2 C1 120.5(2) . . ?
C4 C3 H3 119.9 . . ?
C2 C3 C4 120.2(2) . . ?
C2 C3 H3 119.9 . . ?
O4 C8 C4 117.8(2) . . ?
O3 C8 O4 121.1(2) . . ?
O3 C8 C4 121.1(2) . . ?
O5 C6 C7 124.3(2) . . ?
O5 C6 C5 115.4(2) . . ?
C5 C6 C7 120.4(2) . . ?
C4 C5 H5 120.0 . . ?
C6 C5 C4 120.0(2) . . ?
C6 C5 H5 120.0 . . ?
O1 C1 C2 114.6(2) . . ?
O2 C1 O1 124.7(2) . . ?
O2 C1 C2 120.6(2) . . ?
N1 C11 H11 125.2 . . ?
C12 C11 N1 109.6(2) . . ?
C12 C11 H11 125.2 . . ?
C19 C20 H20 119.3 . . ?
C19 C20 C15 121.4(3) . . ?
C15 C20 H20 119.3 . . ?
C20 C19 C21 117.4(3) . . ?
C18 C19 C20 118.9(2) . . ?
C18 C19 C21 123.7(3) . . ?
C20 C15 C14 119.7(2) . . ?
C20 C15 C16 119.1(2) . . ?
C16 C15 C14 121.1(2) . . ?
N4 C24 N3 111.7(2) . . ?
N4 C24 H24 124.2 . . ?
N3 C24 H24 124.2 . . ?
N1 C13 N2 111.3(2) . . ?
N1 C13 H13 124.3 . . ?
N2 C13 H13 124.3 . . ?
N4 C23 H23 125.5 . . ?
C22 C23 N4 109.1(2) . . ?
C22 C23 H23 125.5 . . ?
C10 C10 H10 118.2 3_866 . ?
C10 C10 C9 123.5(4) 3_866 . ?
C9 C10 H10 118.2 . . ?
N2 C14 C15 110.5(2) . . ?
N2 C14 H14A 109.6 . . ?
N2 C14 H14B 109.6 . . ?
C15 C14 H14A 109.6 . . ?
C15 C14 H14B 109.6 . . ?
H14A C14 H14B 108.1 . . ?
C15 C16 H16 120.0 . . ?
C17 C16 C15 119.9(3) . . ?
C17 C16 H16 120.0 . . ?
N2 C12 H12 126.6 . . ?
C11 C12 N2 106.7(2) . . ?
C11 C12 H12 126.6 . . ?
C19 C18 H18 119.9 . . ?
C19 C18 C17 120.2(3) . . ?
C17 C18 H18 119.9 . . ?
C16 C17 C18 120.5(3) . . ?
C16 C17 H17 119.7 . . ?
C18 C17 H17 119.7 . . ?
N3 C22 H22 126.6 . . ?
C23 C22 N3 106.7(2) . . ?
C23 C22 H22 126.6 . . ?
O5 C9 C10 110.5(2) . . ?
O5 C9 H9A 109.6 . . ?
O5 C9 H9B 109.6 . . ?
C10 C9 H9A 109.6 . . ?
C10 C9 H9B 109.6 . . ?
H9A C9 H9B 108.1 . . ?
N3 C21 C19 113.8(2) . . ?
N3 C21 H21A 108.8 . . ?
N3 C21 H21B 108.8 . . ?
C19 C21 H21A 108.8 . . ?
C19 C21 H21B 108.8 . . ?
H21A C21 H21B 107.7 . . ?
H6A O6 H6B 109.5 . . ?

loop_
_geom_bond_atom_site_label_1
_geom_bond_atom_site_label_2
_geom_bond_distance
_geom_bond_site_symmetry_2
_geom_bond_publ_flag
Co1 O1 1.9572(17) . ?
Co1 O4 1.9810(19) 4_565 ?
Co1 N1 2.019(2) . ?
Co1 N4 2.055(2) 4_666 ?
O1 C1 1.278(3) . ?
O4 Co1 1.9809(19) 4_666 ?
O4 C8 1.273(3) . ?
O5 C6 1.372(3) . ?
O5 C9 1.387(3) . ?
O3 C8 1.240(3) . ?
O2 C1 1.229(3) . ?
N1 C11 1.372(3) . ?
N1 C13 1.320(3) . ?
N4 Co1 2.055(2) 4_565 ?
N4 C24 1.318(3) . ?
N4 C23 1.378(3) . ?
N2 C13 1.340(3) . ?
N2 C14 1.475(3) . ?
N2 C12 1.368(3) . ?
N3 C24 1.340(3) . ?
N3 C22 1.373(4) . ?
N3 C21 1.468(4) . ?
C4 C3 1.390(3) . ?
C4 C8 1.496(3) . ?
C4 C5 1.385(3) . ?
C7 H7 0.9300 . ?
C7 C2 1.398(3) . ?
C7 C6 1.393(3) . ?
C2 C3 1.385(3) . ?
C2 C1 1.508(3) . ?
C3 H3 0.9300 . ?
C6 C5 1.384(3) . ?
C5 H5 0.9300 . ?
C11 H11 0.9300 . ?
C11 C12 1.343(4) . ?
C20 H20 0.9300 . ?
C20 C19 1.388(4) . ?
C20 C15 1.388(4) . ?
C19 C18 1.386(4) . ?
C19 C21 1.518(4) . ?
C15 C14 1.513(4) . ?
C15 C16 1.391(4) . ?
C24 H24 0.9300 . ?
C13 H13 0.9300 . ?
C23 H23 0.9300 . ?
C23 C22 1.353(4) . ?
C10 C10 1.275(5) 3_866 ?
C10 H10 0.9300 . ?
C10 C9 1.521(4) . ?
C14 H14A 0.9700 . ?
C14 H14B 0.9700 . ?
C16 H16 0.9300 . ?
C16 C17 1.382(4) . ?
C12 H12 0.9300 . ?
C18 H18 0.9300 . ?
C18 C17 1.388(4) . ?
C17 H17 0.9300 . ?
C22 H22 0.9300 . ?
C9 H9A 0.9700 . ?
C9 H9B 0.9700 . ?
C21 H21A 0.9700 . ?
C21 H21B 0.9700 . ?
O6 H6A 0.8500 . ?
O6 H6B 0.8500 . ?

loop_
_geom_hbond_atom_site_label_D
_geom_hbond_atom_site_label_H
_geom_hbond_atom_site_label_A
_geom_hbond_distance_DH
_geom_hbond_distance_HA
_geom_hbond_distance_DA
_geom_hbond_angle_DHA
_geom_hbond_site_symmetry_A
O6 H6A O3 0.85 1.88 2.708(4) 165.9 .
